data_2233564
loop_
_publ_author_name
'Adib, Marwa'
'El Glaoui, Meher'
'Pereira da Silva, Pedro Sidonio'
'Ramos Silva, Manuela'
'Ben Nasr, Cherif'

_publ_section_title
;
 Poly[piperazine-1,4-diium
 [\m~4~-chlorido-\m~3~-chlorido-tri-\m~2~-chlorido-chloridodicadmate(II)]
 monohydrate]
;
_journal_coeditor_code LR2045
_journal_issue 2
_journal_name_full 'Acta Crystallographica Section E'
_journal_page_first m175
_journal_paper_doi 10.1107/S1600536812001626
_journal_volume 68
_journal_year 2012
_chemical_formula_iupac '(C5 H14 N2) [Cd2 Cl6], H2 O'
_chemical_formula_moiety 'C5 H14 N2 2+, Cd2 Cl6 2-, H2 O'
_chemical_formula_sum 'C5 H16 Cd2 Cl6 N2 O'
_chemical_formula_weight 557.70
_chemical_name_systematic
;
Poly[piperazine-1,4-diium
[\m~4~-chlorido-\m~3~-chlorido-tri-\m~2~-chlorido-chloridodicadmate(II)]
monohydrate]
;
_space_group_IT_number 14
_symmetry_cell_setting monoclinic
_symmetry_space_group_name_Hall '-P 2ybc'
_symmetry_space_group_name_H-M 'P 1 21/c 1'
_atom_sites_solution_hydrogens geom
_atom_sites_solution_primary direct
_atom_sites_solution_secondary difmap
_cell_angle_alpha 90.00
_cell_angle_beta 120.5210(10)
_cell_angle_gamma 90.00
_cell_formula_units_Z 4
_cell_length_a 12.1907(3)
_cell_length_b 6.8088(2)
_cell_length_c 21.4590(5)
_cell_measurement_reflns_used 8164
_cell_measurement_temperature 293(2)
_cell_measurement_theta_max 27.9631
_cell_measurement_theta_min 2.6704
_cell_volume 1534.39(7)
_computing_cell_refinement 'SAINT (Bruker, 2003)'
_computing_data_collection 'APEX2 (Bruker, 2003)'
_computing_data_reduction 'SAINT (Bruker, 2003)'
_computing_molecular_graphics 'SHELXTL (Sheldrick, 2008)'
_computing_publication_material 'SHELXL97 (Sheldrick, 2008)'
_computing_structure_refinement 'SHELXL97 (Sheldrick, 2008)'
_computing_structure_solution 'SHELXS97 (Sheldrick, 2008)'
_diffrn_ambient_temperature 293(2)
_diffrn_measured_fraction_theta_full 0.999
_diffrn_measured_fraction_theta_max 0.996
_diffrn_measurement_device_type 'Bruker APEXII CCD area-detector'
_diffrn_measurement_method '\f and \w'
_diffrn_radiation_monochromator graphite
_diffrn_radiation_source 'fine-focus sealed tube'
_diffrn_radiation_type MoK\a
_diffrn_radiation_wavelength 0.71073
_diffrn_reflns_av_R_equivalents 0.0305
_diffrn_reflns_av_sigmaI/netI 0.0153
_diffrn_reflns_limit_h_max 15
_diffrn_reflns_limit_h_min -16
_diffrn_reflns_limit_k_max 8
_diffrn_reflns_limit_k_min -8
_diffrn_reflns_limit_l_max 26
_diffrn_reflns_limit_l_min -28
_diffrn_reflns_number 22206
_diffrn_reflns_theta_full 25.00
_diffrn_reflns_theta_max 28.00
_diffrn_reflns_theta_min 1.94
_diffrn_standards_interval_count 0
_diffrn_standards_interval_time 0
_diffrn_standards_number 0
_exptl_absorpt_coefficient_mu 3.798
_exptl_absorpt_correction_T_max 0.545
_exptl_absorpt_correction_T_min 0.411
_exptl_absorpt_correction_type multi-scan
_exptl_absorpt_process_details '(SADABS; Sheldrick, 2003)'
_exptl_crystal_colour colourless
_exptl_crystal_density_diffrn 2.414
_exptl_crystal_density_method 'not measured'
_exptl_crystal_description block
_exptl_crystal_F_000 1064
_exptl_crystal_size_max 0.40
_exptl_crystal_size_mid 0.27
_exptl_crystal_size_min 0.16
_refine_diff_density_max 0.477
_refine_diff_density_min -0.729
_refine_ls_extinction_method none
_refine_ls_goodness_of_fit_ref 1.117
_refine_ls_hydrogen_treatment mixed
_refine_ls_matrix_type full
_refine_ls_number_parameters 154
_refine_ls_number_reflns 3688
_refine_ls_number_restraints 0
_refine_ls_restrained_S_all 1.117
_refine_ls_R_factor_all 0.0199
_refine_ls_R_factor_gt 0.0182
_refine_ls_shift/su_max 0.001
_refine_ls_shift/su_mean 0.000
_refine_ls_structure_factor_coef Fsqd
_refine_ls_weighting_details 'calc w=1/[\s^2^(Fo^2^)+(0.0198P)^2^+0.7665P] where P=(Fo^2^+2Fc^2^)/3'
_refine_ls_weighting_scheme calc
_refine_ls_wR_factor_gt 0.0442
_refine_ls_wR_factor_ref 0.0452
_reflns_number_gt 3449
_reflns_number_total 3688
_reflns_threshold_expression I>2\s(I)
_cod_data_source_file lr2045.cif
_cod_data_source_block I
_cod_original_sg_symbol_H-M 'P 21/c'
_cod_database_code 2233564
_cod_database_fobs_code 2233564

loop_
_symmetry_equiv_pos_as_xyz
'x, y, z'
'-x, y+1/2, -z+1/2'
'-x, -y, -z'
'x, -y-1/2, z-1/2'

loop_
_atom_site_type_symbol
_atom_site_label
_atom_site_fract_x
_atom_site_fract_y
_atom_site_fract_z
_atom_site_U_iso_or_equiv
_atom_site_adp_type
_atom_site_calc_flag
_atom_site_refinement_flags
_atom_site_occupancy
_atom_site_symmetry_multiplicity
Cd Cd1 0.676903(13) 0.40204(2) 0.082720(7) 0.02594(5) Uani d . 1 1
Cd Cd2 0.646100(13) 0.89968(2) -0.019721(7) 0.02546(5) Uani d . 1 1
Cl Cl1 0.80264(5) 0.07606(7) 0.09737(2) 0.02919(10) Uani d . 1 1
Cl Cl2 0.54286(4) 0.25219(7) 0.13506(2) 0.02547(9) Uani d . 1 1
Cl Cl3 0.82700(4) 0.53623(8) 0.20479(3) 0.03199(10) Uani d . 1 1
Cl Cl4 0.77287(5) 0.57158(7) 0.01573(3) 0.02863(10) Uani d . 1 1
Cl Cl5 0.48547(4) 0.24642(7) -0.04173(2) 0.02682(10) Uani d . 1 1
Cl Cl6 0.74505(5) 1.02346(7) -0.09068(3) 0.03096(10) Uani d . 1 1
N N1 0.76370(15) -0.0550(2) 0.23986(8) 0.0255(3) Uani d . 1 1
H H1A 0.7654 -0.1453 0.2097 0.031 Uiso calc R 1 1
H H1B 0.7095 0.0407 0.2127 0.031 Uiso calc R 1 1
N N4 0.85051(16) 0.0786(2) 0.38410(8) 0.0302(4) Uani d . 1 1
H H4A 0.8507 0.1670 0.4153 0.036 Uiso calc R 1 1
H H4B 0.9034 -0.0199 0.4100 0.036 Uiso calc R 1 1
C C2 0.71565(17) -0.1493(3) 0.28474(9) 0.0236(4) Uani d . 1 1
H H2 0.7724 -0.2584 0.3119 0.028 Uiso calc R 1 1
C C3 0.71971(18) 0.0001(3) 0.33791(10) 0.0282(4) Uani d . 1 1
H H3A 0.6620 0.1072 0.3117 0.034 Uiso calc R 1 1
H H3B 0.6914 -0.0607 0.3682 0.034 Uiso calc R 1 1
C C5 0.8968(2) 0.1733(3) 0.33924(11) 0.0343(4) Uani d . 1 1
H H5A 0.9834 0.2194 0.3702 0.041 Uiso calc R 1 1
H H5B 0.8438 0.2859 0.3143 0.041 Uiso calc R 1 1
C C6 0.89316(18) 0.0298(3) 0.28479(11) 0.0320(4) Uani d . 1 1
H H6A 0.9178 0.0961 0.2538 0.038 Uiso calc R 1 1
H H6B 0.9537 -0.0750 0.3099 0.038 Uiso calc R 1 1
C C7 0.58312(19) -0.2299(3) 0.23657(11) 0.0341(4) Uani d . 1 1
H H7A 0.5273 -0.1255 0.2079 0.051 Uiso calc R 1 1
H H7B 0.5525 -0.2864 0.2659 0.051 Uiso calc R 1 1
H H7C 0.5853 -0.3288 0.2053 0.051 Uiso calc R 1 1
O O1W 0.00855(17) 0.2486(3) 0.04060(10) 0.0431(4) Uani d . 1 1
H H1W 0.063(4) 0.162(6) 0.0509(19) 0.090(13) Uiso d . 1 1
H H2W -0.046(3) 0.197(5) 0.0481(18) 0.080(11) Uiso d . 1 1

loop_
_atom_site_aniso_label
_atom_site_aniso_U_11
_atom_site_aniso_U_22
_atom_site_aniso_U_33
_atom_site_aniso_U_12
_atom_site_aniso_U_13
_atom_site_aniso_U_23
Cd1 0.02794(8) 0.02668(8) 0.02527(8) -0.00503(5) 0.01503(6) -0.00082(5)
Cd2 0.02605(8) 0.02669(8) 0.02454(8) -0.00547(5) 0.01350(6) -0.00232(5)
Cl1 0.0319(2) 0.0269(2) 0.0251(2) 0.00093(18) 0.01181(19) -0.00354(17)
Cl2 0.0243(2) 0.0304(2) 0.02289(19) -0.00335(17) 0.01289(17) 0.00013(17)
Cl3 0.0277(2) 0.0360(3) 0.0297(2) 0.00006(19) 0.01262(19) -0.0073(2)
Cl4 0.0334(2) 0.0273(2) 0.0313(2) 0.00249(18) 0.0209(2) 0.00483(18)
Cl5 0.0293(2) 0.0287(2) 0.0237(2) -0.00274(18) 0.01440(18) -0.00028(17)
Cl6 0.0367(2) 0.0281(2) 0.0349(2) -0.00504(19) 0.0231(2) 0.00181(19)
N1 0.0279(8) 0.0309(8) 0.0210(7) 0.0022(6) 0.0148(6) 0.0015(6)
N4 0.0374(9) 0.0261(9) 0.0221(7) 0.0039(7) 0.0115(7) -0.0021(6)
C2 0.0262(9) 0.0252(9) 0.0212(8) 0.0008(7) 0.0135(7) 0.0034(7)
C3 0.0312(10) 0.0327(11) 0.0248(9) 0.0028(8) 0.0172(8) -0.0002(8)
C5 0.0325(10) 0.0302(11) 0.0348(10) -0.0052(9) 0.0131(9) 0.0006(9)
C6 0.0248(9) 0.0397(12) 0.0337(10) -0.0003(8) 0.0164(8) 0.0035(9)
C7 0.0307(10) 0.0410(12) 0.0302(10) -0.0071(9) 0.0151(8) -0.0030(9)
O1W 0.0328(9) 0.0374(10) 0.0524(10) -0.0048(7) 0.0167(8) -0.0072(8)

loop_
_atom_type_symbol
_atom_type_description
_atom_type_scat_dispersion_real
_atom_type_scat_dispersion_imag
_atom_type_scat_source
C C 0.0033 0.0016 'International Tables Vol C Tables 4.2.6.8 and 6.1.1.4'
H H 0.0000 0.0000 'International Tables Vol C Tables 4.2.6.8 and 6.1.1.4'
Cd Cd -0.8075 1.2024 'International Tables Vol C Tables 4.2.6.8 and 6.1.1.4'
Cl Cl 0.1484 0.1585 'International Tables Vol C Tables 4.2.6.8 and 6.1.1.4'
N N 0.0061 0.0033 'International Tables Vol C Tables 4.2.6.8 and 6.1.1.4'
O O 0.0106 0.0060 'International Tables Vol C Tables 4.2.6.8 and 6.1.1.4'

loop_
_geom_angle_atom_site_label_1
_geom_angle_atom_site_label_2
_geom_angle_atom_site_label_3
_geom_angle_site_symmetry_1
_geom_angle_site_symmetry_3
_geom_angle
Cl3 Cd1 Cl4 . . 97.183(17)
Cl3 Cd1 Cl2 . . 88.677(16)
Cl4 Cd1 Cl2 . . 170.588(16)
Cl3 Cd1 Cl1 . . 96.435(16)
Cl4 Cd1 Cl1 . . 92.478(16)
Cl2 Cd1 Cl1 . . 94.181(16)
Cl3 Cd1 Cl5 . . 170.147(15)
Cl4 Cd1 Cl5 . . 91.920(15)
Cl2 Cd1 Cl5 . . 81.819(14)
Cl1 Cd1 Cl5 . . 86.892(14)
Cl3 Cd1 Cl5 . 3_665 92.263(15)
Cl4 Cd1 Cl5 . 3_665 83.946(14)
Cl2 Cd1 Cl5 . 3_665 88.486(14)
Cl1 Cd1 Cl5 . 3_665 170.954(14)
Cl5 Cd1 Cl5 . 3_665 84.932(14)
Cl6 Cd2 Cl1 . 1_565 95.130(16)
Cl6 Cd2 Cl2 . 3_665 91.288(15)
Cl1 Cd2 Cl2 1_565 3_665 170.043(16)
Cl6 Cd2 Cl4 . . 93.917(16)
Cl1 Cd2 Cl4 1_565 . 94.589(16)
Cl2 Cd2 Cl4 3_665 . 92.555(16)
Cl6 Cd2 Cl5 . 3_665 173.207(15)
Cl1 Cd2 Cl5 1_565 3_665 91.424(15)
Cl2 Cd2 Cl5 3_665 3_665 81.980(14)
Cl4 Cd2 Cl5 . 3_665 87.324(14)
Cl6 Cd2 Cl5 . 1_565 96.792(15)
Cl1 Cd2 Cl5 1_565 1_565 83.379(14)
Cl2 Cd2 Cl5 3_665 1_565 88.316(14)
Cl4 Cd2 Cl5 . 1_565 169.235(14)
Cl5 Cd2 Cl5 3_665 1_565 82.170(14)
Cd2 Cl1 Cd1 1_545 . 100.407(17)
Cd2 Cl2 Cd1 3_665 . 101.062(15)
Cd1 Cl4 Cd2 . . 100.341(16)
Cd1 Cl5 Cd2 . 3_665 95.136(14)
Cd1 Cl5 Cd1 . 3_665 95.067(14)
Cd2 Cl5 Cd1 3_665 3_665 88.267(13)
Cd1 Cl5 Cd2 . 1_545 89.184(13)
Cd2 Cl5 Cd2 3_665 1_545 97.829(14)
Cd1 Cl5 Cd2 3_665 1_545 172.243(17)
C6 N1 C2 . . 112.43(14)
C6 N1 H1A . . 109.1
C2 N1 H1A . . 109.1
C6 N1 H1B . . 109.1
C2 N1 H1B . . 109.1
H1A N1 H1B . . 107.8
C5 N4 C3 . . 110.85(14)
C5 N4 H4A . . 109.5
C3 N4 H4A . . 109.5
C5 N4 H4B . . 109.5
C3 N4 H4B . . 109.5
H4A N4 H4B . . 108.1
N1 C2 C7 . . 110.25(14)
N1 C2 C3 . . 108.81(15)
C7 C2 C3 . . 112.00(16)
N1 C2 H2 . . 108.6
C7 C2 H2 . . 108.6
C3 C2 H2 . . 108.6
N4 C3 C2 . . 111.02(15)
N4 C3 H3A . . 109.4
C2 C3 H3A . . 109.4
N4 C3 H3B . . 109.4
C2 C3 H3B . . 109.4
H3A C3 H3B . . 108.0
N4 C5 C6 . . 110.43(17)
N4 C5 H5A . . 109.6
C6 C5 H5A . . 109.6
N4 C5 H5B . . 109.6
C6 C5 H5B . . 109.6
H5A C5 H5B . . 108.1
N1 C6 C5 . . 111.02(16)
N1 C6 H6A . . 109.4
C5 C6 H6A . . 109.4
N1 C6 H6B . . 109.4
C5 C6 H6B . . 109.4
H6A C6 H6B . . 108.0
C2 C7 H7A . . 109.5
C2 C7 H7B . . 109.5
H7A C7 H7B . . 109.5
C2 C7 H7C . . 109.5
H7A C7 H7C . . 109.5
H7B C7 H7C . . 109.5
H1W O1W H2W . . 105(3)

loop_
_geom_bond_atom_site_label_1
_geom_bond_atom_site_label_2
_geom_bond_site_symmetry_2
_geom_bond_distance
Cd1 Cl3 . 2.4852(5)
Cd1 Cl4 . 2.5449(5)
Cd1 Cl2 . 2.6147(4)
Cd1 Cl1 . 2.6239(5)
Cd1 Cl5 . 2.7148(4)
Cd1 Cl5 3_665 2.9415(5)
Cd2 Cl6 . 2.5198(5)
Cd2 Cl1 1_565 2.5548(5)
Cd2 Cl2 3_665 2.5905(4)
Cd2 Cl4 . 2.6007(5)
Cd2 Cl5 3_665 2.7293(4)
Cd2 Cl5 1_565 2.9483(5)
Cl1 Cd2 1_545 2.5549(5)
Cl2 Cd2 3_665 2.5904(4)
Cl5 Cd2 3_665 2.7293(4)
Cl5 Cd1 3_665 2.9415(5)
Cl5 Cd2 1_545 2.9482(5)
N1 C6 . 1.486(2)
N1 C2 . 1.502(2)
N1 H1A . 0.9000
N1 H1B . 0.9000
N4 C5 . 1.488(3)
N4 C3 . 1.485(2)
N4 H4A . 0.9000
N4 H4B . 0.9000
C2 C7 . 1.511(3)
C2 C3 . 1.510(3)
C2 H2 . 0.9800
C3 H3A . 0.9700
C3 H3B . 0.9700
C5 C6 . 1.506(3)
C5 H5A . 0.9700
C5 H5B . 0.9700
C6 H6A . 0.9700
C6 H6B . 0.9700
C7 H7A . 0.9600
C7 H7B . 0.9600
C7 H7C . 0.9600
O1W H1W . 0.83(4)
O1W H2W . 0.84(4)

loop_
_geom_hbond_atom_site_label_D
_geom_hbond_atom_site_label_H
_geom_hbond_atom_site_label_A
_geom_hbond_site_symmetry_A
_geom_hbond_distance_DH
_geom_hbond_distance_HA
_geom_hbond_distance_DA
_geom_hbond_angle_DHA
N1 H1A Cl3 1_545 0.90 2.32 3.0819(17) 143.0
N1 H1B Cl2 . 0.90 2.35 3.2451(16) 170.9
N4 H4A Cl6 4_576 0.90 2.44 3.1614(17) 137.5
N4 H4A O1W 4_666 0.90 2.45 3.131(2) 132.6
N4 H4B O1W 2_645 0.90 1.90 2.791(2) 171.0
O1W H1W Cl6 3_665 0.83(4) 2.40(4) 3.2140(19) 166(3)
O1W H2W Cl1 1_455 0.84(4) 2.68(4) 3.503(2) 168(3)

loop_
_geom_torsion_atom_site_label_1
_geom_torsion_atom_site_label_2
_geom_torsion_atom_site_label_3
_geom_torsion_atom_site_label_4
_geom_torsion_site_symmetry_1
_geom_torsion_site_symmetry_4
_geom_torsion
Cl3 Cd1 Cl1 Cd2 . 1_545 173.772(17)
Cl4 Cd1 Cl1 Cd2 . 1_545 -88.710(18)
Cl2 Cd1 Cl1 Cd2 . 1_545 84.634(17)
Cl5 Cd1 Cl1 Cd2 . 1_545 3.079(16)
Cl3 Cd1 Cl2 Cd2 . 3_665 176.878(18)
Cl1 Cd1 Cl2 Cd2 . 3_665 -86.765(17)
Cl5 Cd1 Cl2 Cd2 . 3_665 -0.517(14)
Cl5 Cd1 Cl2 Cd2 3_665 3_665 84.579(16)
Cl3 Cd1 Cl4 Cd2 . . -88.832(18)
Cl1 Cd1 Cl4 Cd2 . . 174.361(16)
Cl5 Cd1 Cl4 Cd2 . . 87.391(17)
Cl5 Cd1 Cl4 Cd2 3_665 . 2.695(15)
Cl6 Cd2 Cl4 Cd1 . . -176.201(16)
Cl1 Cd2 Cl4 Cd1 1_565 . 88.323(18)
Cl2 Cd2 Cl4 Cd1 3_665 . -84.734(17)
Cl5 Cd2 Cl4 Cd1 3_665 . -2.891(16)
Cl5 Cd2 Cl4 Cd1 1_565 . 9.69(9)
Cl4 Cd1 Cl5 Cd2 . 3_665 -172.459(15)
Cl2 Cd1 Cl5 Cd2 . 3_665 0.484(13)
Cl1 Cd1 Cl5 Cd2 . 3_665 95.163(16)
Cl5 Cd1 Cl5 Cd2 3_665 3_665 -88.711(14)
Cl4 Cd1 Cl5 Cd1 . 3_665 -83.748(15)
Cl2 Cd1 Cl5 Cd1 . 3_665 89.194(14)
Cl1 Cd1 Cl5 Cd1 . 3_665 -176.127(16)
Cl5 Cd1 Cl5 Cd1 3_665 3_665 0.0
Cl4 Cd1 Cl5 Cd2 . 1_545 89.754(14)
Cl2 Cd1 Cl5 Cd2 . 1_545 -97.304(14)
Cl1 Cd1 Cl5 Cd2 . 1_545 -2.625(14)
Cl5 Cd1 Cl5 Cd2 3_665 1_545 173.501(18)
C6 N1 C2 C7 . . 179.04(17)
C6 N1 C2 C3 . . 55.8(2)
C5 N4 C3 C2 . . 59.2(2)
N1 C2 C3 N4 . . -57.26(19)
C7 C2 C3 N4 . . -179.41(16)
C3 N4 C5 C6 . . -57.2(2)
C2 N1 C6 C5 . . -55.5(2)
N4 C5 C6 N1 . . 55.1(2)
